data_8103032
loop_
_publ_author_name
'Thorsten M. Gesing'
'Reinhard Uecker'
'J.-Christian Buhl'

_publ_section_title
;
 Refinement of the crystal structure of praseodymium orthoscandate,
 PrScO3
;
_journal_issue 3
_journal_name_full 'Zeitschrift f\"ur Kristallographie - New Crystal Structures'
_journal_page_first 365
_journal_volume 224
_journal_year 2009
_chemical_compound_source synthetic
_chemical_formula_analytical PrScO3
_chemical_formula_moiety 'O3 Pr Sc'
_chemical_formula_structural PrScO3
_chemical_formula_sum 'O3 Pr Sc'
_chemical_formula_weight 233.87
_chemical_melting_point 2473.15
_chemical_name_common 'Praseodymium orthoscandate perowskite'
_chemical_name_systematic
; 
Praseodymium orthoscandate
;
_space_group_IT_number 62
_symmetry_cell_setting orthorhombic
_symmetry_Int_Tables_number 62
_symmetry_space_group_name_Hall '-P 2ac 2n'
_symmetry_space_group_name_H-M 'P n m a'
_atom_sites_solution_hydrogens none
_atom_sites_solution_primary direct
_atom_sites_solution_secondary difmap
_audit_creation_method SHELXL
_cell_angle_alpha 90.00
_cell_angle_beta 90.00
_cell_angle_gamma 90.00
_cell_formula_units_Z 4
_cell_length_a 5.7804(12)
_cell_length_b 8.025(2)
_cell_length_c 5.6077(11)
_cell_measurement_reflns_used 2000
_cell_measurement_temperature 298
_cell_measurement_theta_max 30.32
_cell_measurement_theta_min 4.43
_cell_volume 260.13(10)
_computing_cell_refinement 'STOE CELL (STOE & Cie, 1999)'
_computing_data_collection 'STOE EXPOSE (STOE & Cie, 1999)'
_computing_data_reduction 'XPREP (Bruker AXS, 2003)'
_computing_molecular_graphics 'Diamond 3.1f (Crystal Impact, 1997-2008)'
_computing_publication_material SHELXL-93
_computing_structure_refinement 'SHELXL-93 (Sheldrick, 2008)'
_computing_structure_solution 'SHELXS-86 (Sheldrick, 2008)'
_diffrn_ambient_temperature 298
_diffrn_measured_fraction_theta_full 0.995
_diffrn_measured_fraction_theta_max 28.05
_diffrn_measurement_device 'STOE IPDS I'
_diffrn_measurement_method 'imaging plate dynamic profile intergration'
_diffrn_radiation_monochromator graphite
_diffrn_radiation_source 'fine-focus sealed tube'
_diffrn_radiation_type MoK\a
_diffrn_radiation_wavelength 0.71073
_diffrn_reflns_av_R_equivalents 0.0828
_diffrn_reflns_av_sigmaI/netI 0.0313
_diffrn_reflns_limit_h_max 8
_diffrn_reflns_limit_h_min -8
_diffrn_reflns_limit_k_max 11
_diffrn_reflns_limit_k_min -11
_diffrn_reflns_limit_l_max 7
_diffrn_reflns_limit_l_min -7
_diffrn_reflns_number 5144
_diffrn_reflns_theta_full 30.32
_diffrn_reflns_theta_max 30.32
_diffrn_reflns_theta_min 4.43
_exptl_absorpt_coefficient_mu 20.847
_exptl_absorpt_correction_T_max 0.2367
_exptl_absorpt_correction_T_min 0.0465
_exptl_absorpt_correction_type numerical
_exptl_absorpt_process_details 'STOE XSHAPE (STOE & Cie, 1999)'
_exptl_crystal_colour green
_exptl_crystal_density_diffrn 5.972
_exptl_crystal_density_meas ?
_exptl_crystal_density_method none
_exptl_crystal_description triangle
_exptl_crystal_F_000 416
_exptl_crystal_size_max 0.18
_exptl_crystal_size_mid 0.15
_exptl_crystal_size_min 0.11
_refine_diff_density_max 2.050
_refine_diff_density_min -1.180
_refine_diff_density_rms 0.404
_refine_ls_extinction_coef 0.0975(51)
_refine_ls_extinction_expression Fc^*^=kFc[1+0.001xFc^2^\l^3^/sin(2\q)]^-1/4^
_refine_ls_extinction_method SHELXL
_refine_ls_goodness_of_fit_all 1.112
_refine_ls_goodness_of_fit_ref 1.121
_refine_ls_hydrogen_treatment none
_refine_ls_matrix_type full
_refine_ls_number_parameters 29
_refine_ls_number_reflns 409
_refine_ls_number_restraints 0
_refine_ls_restrained_S_all 0.806
_refine_ls_restrained_S_gt 1.112
_refine_ls_R_factor_all 0.0255
_refine_ls_R_factor_gt 0.0246
_refine_ls_shift/su_max 0.000
_refine_ls_shift/su_mean 0.000
_refine_ls_structure_factor_coef Fsqd
_refine_ls_weighting_details 'calc w=1/[\s^2^(Fo^2^)+(0.0266P)^2^+2.4460P] where P=(Fo^2^+2Fc^2^)/3'
_refine_ls_weighting_scheme calc
_refine_ls_wR_factor_all 0.0606
_refine_ls_wR_factor_gt 0.0600
_reflns_number_gt 395
_reflns_number_total 409
_reflns_threshold_expression >2sigma(I)
_cod_data_source_file 710019.cff
_cod_data_source_block 2
_cod_depositor_comments
;
The following automatic conversions were performed:

'_chemical_melting_point' value '2200 C' was changed to '2473.15' -
it was converted from degrees Celsius(C) to Kelvins(K).

Automatic conversion script
Id: cif_fix_values 1673 2011-04-08 12:14:43Z adriana 

The following automatic conversions were performed:

'_exptl_crystal_density_meas' value 'not measured' was changed to '?'
- the value is perceived as not measured.

Automatic conversion script
Id: cif_fix_values 3008 2015-01-20 13:52:24Z robertas 
;
_cod_database_code 8103032

loop_
_symmetry_equiv_pos_as_xyz
'x, y, z'
'-x+1/2, -y, z+1/2'
'-x, y+1/2, -z'
'x+1/2, -y+1/2, -z+1/2'
'-x, -y, -z'
'x-1/2, y, -z-1/2'
'x, -y-1/2, z'
'-x-1/2, y-1/2, z-1/2'

loop_
_atom_site_aniso_label
_atom_site_aniso_U_11
_atom_site_aniso_U_22
_atom_site_aniso_U_33
_atom_site_aniso_U_23
_atom_site_aniso_U_13
_atom_site_aniso_U_12
Pr1 0.0092(3) 0.0097(3) 0.0091(3) 0.000 0.00065(9) 0.000
Sc1 0.0077(5) 0.0075(6) 0.0074(6) 0.0004(3) 0.0003(3) 0.0001(5)
O1 0.012(2) 0.009(2) 0.011(2) 0.000 0.0009(14) 0.000
O2 0.0099(13) 0.014(2) 0.0100(13) 0.0013(11) 0.0028(10) 0.0021(11)

loop_
_atom_site_label
_atom_site_type_symbol
_atom_site_fract_x
_atom_site_fract_y
_atom_site_fract_z
_atom_site_U_iso_or_equiv
_atom_site_thermal_displace_type
_atom_site_occupancy
_atom_site_calc_flag
_atom_site_refinement_flags
_atom_site_disorder_group
Pr1 Pr 0.44930(6) 0.2500 0.48788(6) 0.0093(2) Uani 1 d S .
Sc1 Sc 0.0000 0.0000 0.5000 0.0075(3) Uani 1 d S .
O1 O 0.0395(7) 0.2500 0.6052(8) 0.0106(8) Uani 1 d S .
O2 O 0.1992(5) 0.0555(4) 0.1977(5) 0.0112(6) Uani 1 d . .

loop_
_atom_type_symbol
_atom_type_description
_atom_type_scat_dispersion_real
_atom_type_scat_dispersion_imag
_atom_type_scat_source
O O 0.0106 0.0060 'International Tables Vol C Tables 4.2.6.8 and 6.1.1.4'
Sc Sc 0.2519 0.3716 'International Tables Vol C Tables 4.2.6.8 and 6.1.1.4'
Pr Pr -0.2180 2.8214 'International Tables Vol C Tables 4.2.6.8 and 6.1.1.4'

loop_
_geom_angle_atom_site_label_1
_geom_angle_atom_site_label_2
_geom_angle_atom_site_label_3
_geom_angle
_geom_angle_site_symmetry_1
_geom_angle_site_symmetry_3
_geom_angle_publ_flag
O1 Pr1 O2 107.02(11) 6_657 4 ?
O1 Pr1 O2 107.02(11) 6_657 6_656 ?
O2 Pr1 O2 82.5(2) 4 6_656 ?
O1 Pr1 O1 87.34(11) 6_657 . ?
O2 Pr1 O1 134.87(9) 4 . ?
O2 Pr1 O1 134.87(9) 6_656 . ?
O1 Pr1 O2 135.43(9) 6_657 . ?
O2 Pr1 O2 116.52(6) 4 . ?
O2 Pr1 O2 71.22(7) 6_656 . ?
O1 Pr1 O2 69.06(11) . . ?
O1 Pr1 O2 135.43(9) 6_657 7_565 ?
O2 Pr1 O2 71.22(7) 4 7_565 ?
O2 Pr1 O2 116.52(6) 6_656 7_565 ?
O1 Pr1 O2 69.06(11) . 7_565 ?
O2 Pr1 O2 71.29(14) . 7_565 ?
O1 Pr1 O2 70.41(7) 6_657 8_666 ?
O2 Pr1 O2 78.37(11) 4 8_666 ?
O2 Pr1 O2 158.71(8) 6_656 8_666 ?
O1 Pr1 O2 66.39(7) . 8_666 ?
O2 Pr1 O2 126.10(5) . 8_666 ?
O2 Pr1 O2 65.62(4) 7_565 8_666 ?
O1 Pr1 O2 70.41(7) 6_657 2 ?
O2 Pr1 O2 158.71(8) 4 2 ?
O2 Pr1 O2 78.37(11) 6_656 2 ?
O1 Pr1 O2 66.39(7) . 2 ?
O2 Pr1 O2 65.62(4) . 2 ?
O2 Pr1 O2 126.10(5) 7_565 2 ?
O2 Pr1 O2 118.57(13) 8_666 2 ?
O1 Pr1 Sc1 98.97(8) 6_657 . ?
O2 Pr1 Sc1 153.47(7) 4 . ?
O2 Pr1 Sc1 95.10(8) 6_656 . ?
O1 Pr1 Sc1 39.84(3) . . ?
O2 Pr1 Sc1 39.59(6) . . ?
O2 Pr1 Sc1 86.66(7) 7_565 . ?
O2 Pr1 Sc1 106.18(6) 8_666 . ?
O2 Pr1 Sc1 39.45(6) 2 . ?
O1 Pr1 Sc1 98.97(8) 6_657 3_556 ?
O2 Pr1 Sc1 95.10(8) 4 3_556 ?
O2 Pr1 Sc1 153.47(7) 6_656 3_556 ?
O1 Pr1 Sc1 39.84(3) . 3_556 ?
O2 Pr1 Sc1 86.66(7) . 3_556 ?
O2 Pr1 Sc1 39.59(6) 7_565 3_556 ?
O2 Pr1 Sc1 39.45(6) 8_666 3_556 ?
O2 Pr1 Sc1 106.18(6) 2 3_556 ?
Sc1 Pr1 Sc1 75.35(2) . 3_556 ?
O1 Pr1 Sc1 139.83(4) 6_657 2_554 ?
O2 Pr1 Sc1 89.01(8) 4 2_554 ?
O2 Pr1 Sc1 37.44(7) 6_656 2_554 ?
O1 Pr1 Sc1 107.33(9) . 2_554 ?
O2 Pr1 Sc1 38.28(6) . 2_554 ?
O2 Pr1 Sc1 84.36(7) 7_565 2_554 ?
O2 Pr1 Sc1 149.76(6) 8_666 2_554 ?
O2 Pr1 Sc1 81.43(6) 2 2_554 ?
Sc1 Pr1 Sc1 74.016(9) . 2_554 ?
Sc1 Pr1 Sc1 116.412(12) 3_556 2_554 ?
O1 Pr1 Sc1 139.83(4) 6_657 4 ?
O2 Pr1 Sc1 37.44(7) 4 4 ?
O2 Pr1 Sc1 89.01(8) 6_656 4 ?
O1 Pr1 Sc1 107.33(9) . 4 ?
O2 Pr1 Sc1 84.36(7) . 4 ?
O2 Pr1 Sc1 38.28(6) 7_565 4 ?
O2 Pr1 Sc1 81.43(6) 8_666 4 ?
O2 Pr1 Sc1 149.76(6) 2 4 ?
Sc1 Pr1 Sc1 116.412(12) . 4 ?
Sc1 Pr1 Sc1 74.016(9) 3_556 4 ?
Sc1 Pr1 Sc1 72.20(2) 2_554 4 ?
O2 Sc1 O2 180.0 5_556 . ?
O2 Sc1 O1 87.97(15) 5_556 5_556 ?
O2 Sc1 O1 92.03(15) . 5_556 ?
O2 Sc1 O1 92.03(15) 5_556 . ?
O2 Sc1 O1 87.97(15) . . ?
O1 Sc1 O1 180.0 5_556 . ?
O2 Sc1 O2 90.98(5) 5_556 6_556 ?
O2 Sc1 O2 89.02(5) . 6_556 ?
O1 Sc1 O2 87.97(15) 5_556 6_556 ?
O1 Sc1 O2 92.03(15) . 6_556 ?
O2 Sc1 O2 89.02(5) 5_556 2 ?
O2 Sc1 O2 90.98(5) . 2 ?
O1 Sc1 O2 92.03(15) 5_556 2 ?
O1 Sc1 O2 87.97(15) . 2 ?
O2 Sc1 O2 180.0 6_556 2 ?
O2 Sc1 Pr1 125.52(9) 5_556 . ?
O2 Sc1 Pr1 54.48(9) . . ?
O1 Sc1 Pr1 131.52(12) 5_556 . ?
O1 Sc1 Pr1 48.48(12) . . ?
O2 Sc1 Pr1 120.81(9) 6_556 . ?
O2 Sc1 Pr1 59.19(9) 2 . ?
O2 Sc1 Pr1 54.48(9) 5_556 5_556 ?
O2 Sc1 Pr1 125.52(9) . 5_556 ?
O1 Sc1 Pr1 48.48(12) 5_556 5_556 ?
O1 Sc1 Pr1 131.52(12) . 5_556 ?
O2 Sc1 Pr1 59.19(9) 6_556 5_556 ?
O2 Sc1 Pr1 120.81(9) 2 5_556 ?
Pr1 Sc1 Pr1 180.0 . 5_556 ?
O2 Sc1 Pr1 43.34(9) 5_556 2 ?
O2 Sc1 Pr1 136.66(9) . 2 ?
O1 Sc1 Pr1 70.90(12) 5_556 2 ?
O1 Sc1 Pr1 109.10(12) . 2 ?
O2 Sc1 Pr1 128.14(9) 6_556 2 ?
O2 Sc1 Pr1 51.86(9) 2 2 ?
Pr1 Sc1 Pr1 107.977(10) . 2 ?
Pr1 Sc1 Pr1 72.023(10) 5_556 2 ?
O2 Sc1 Pr1 136.66(9) 5_556 6_556 ?
O2 Sc1 Pr1 43.34(9) . 6_556 ?
O1 Sc1 Pr1 109.10(12) 5_556 6_556 ?
O1 Sc1 Pr1 70.90(12) . 6_556 ?
O2 Sc1 Pr1 51.86(9) 6_556 6_556 ?
O2 Sc1 Pr1 128.14(9) 2 6_556 ?
Pr1 Sc1 Pr1 72.023(10) . 6_556 ?
Pr1 Sc1 Pr1 107.977(10) 5_556 6_556 ?
Pr1 Sc1 Pr1 180.0 2 6_556 ?
O2 Sc1 Pr1 54.20(9) 5_556 6_557 ?
O2 Sc1 Pr1 125.80(9) . 6_557 ?
O1 Sc1 Pr1 139.85(12) 5_556 6_557 ?
O1 Sc1 Pr1 40.15(12) . 6_557 ?
O2 Sc1 Pr1 103.90(9) 6_556 6_557 ?
O2 Sc1 Pr1 76.10(9) 2 6_557 ?
Pr1 Sc1 Pr1 74.577(10) . 6_557 ?
Pr1 Sc1 Pr1 105.423(10) 5_556 6_557 ?
Pr1 Sc1 Pr1 71.765(15) 2 6_557 ?
Pr1 Sc1 Pr1 108.23(2) 6_556 6_557 ?
O2 Sc1 Pr1 125.80(9) 5_556 2_554 ?
O2 Sc1 Pr1 54.20(9) . 2_554 ?
O1 Sc1 Pr1 40.15(12) 5_556 2_554 ?
O1 Sc1 Pr1 139.85(12) . 2_554 ?
O2 Sc1 Pr1 76.10(9) 6_556 2_554 ?
O2 Sc1 Pr1 103.90(9) 2 2_554 ?
Pr1 Sc1 Pr1 105.423(10) . 2_554 ?
Pr1 Sc1 Pr1 74.577(10) 5_556 2_554 ?
Pr1 Sc1 Pr1 108.235(15) 2 2_554 ?
Pr1 Sc1 Pr1 71.77(2) 6_556 2_554 ?
Pr1 Sc1 Pr1 180.0 6_557 2_554 ?
Sc1 O1 Sc1 145.0(2) . 3_556 ?
Sc1 O1 Pr1 104.44(12) . 6_557 ?
Sc1 O1 Pr1 104.44(12) 3_556 6_557 ?
Sc1 O1 Pr1 91.68(12) . . ?
Sc1 O1 Pr1 91.68(12) 3_556 . ?
Pr1 O1 Pr1 118.4(2) 6_557 . ?
Sc1 O2 Sc1 146.4(2) . 2_554 ?
Sc1 O2 Pr1 99.22(12) . 6_556 ?
Sc1 O2 Pr1 114.26(13) 2_554 6_556 ?
Sc1 O2 Pr1 85.93(10) . . ?
Sc1 O2 Pr1 89.86(11) 2_554 . ?
Pr1 O2 Pr1 102.25(12) 6_556 . ?
Sc1 O2 Pr1 89.18(11) . 2_554 ?
Sc1 O2 Pr1 81.36(10) 2_554 2_554 ?
Pr1 O2 Pr1 101.63(11) 6_556 2_554 ?
Pr1 O2 Pr1 156.09(13) . 2_554 ?

loop_
_geom_bond_atom_site_label_1
_geom_bond_atom_site_label_2
_geom_bond_distance
_geom_bond_site_symmetry_2
_geom_bond_publ_flag
Pr1 O1 2.341(5) 6_657 ?
Pr1 O2 2.368(3) 4 ?
Pr1 O2 2.368(3) 6_656 ?
Pr1 O1 2.459(4) . ?
Pr1 O2 2.678(3) . ?
Pr1 O2 2.678(3) 7_565 ?
Pr1 O2 2.852(3) 8_666 ?
Pr1 O2 2.852(3) 2 ?
Pr1 Sc1 3.2825(6) . ?
Pr1 Sc1 3.2825(6) 3_556 ?
Pr1 Sc1 3.4053(6) 2_554 ?
Pr1 Sc1 3.4053(6) 4 ?
Sc1 O2 2.097(3) 5_556 ?
Sc1 O2 2.097(3) . ?
Sc1 O1 2.1036(15) 5_556 ?
Sc1 O1 2.1036(15) . ?
Sc1 O2 2.110(3) 6_556 ?
Sc1 O2 2.110(3) 2 ?
Sc1 Pr1 3.2825(6) 5_556 ?
Sc1 Pr1 3.4053(6) 2 ?
Sc1 Pr1 3.4053(6) 6_556 ?
Sc1 Pr1 3.5154(6) 6_557 ?
Sc1 Pr1 3.5154(6) 2_554 ?
O1 Sc1 2.1036(15) 3_556 ?
O1 Pr1 2.341(5) 6_557 ?
O2 Sc1 2.110(3) 2_554 ?
O2 Pr1 2.368(3) 6_556 ?
O2 Pr1 2.852(3) 2_554 ?
